data_2232889
loop_
_publ_author_name
'Zhu, Li-Cai'

_publ_section_title
;
 Poly[[tetraaquabis(\m~3~-imidazole-4,5-dicarboxylato)tetrakis(\m~2~-imidazole-4,5-dicarboxylato)tricobalt(II)dilutetium(III)]
 dihydrate]
;
_journal_coeditor_code PV2457
_journal_issue 12
_journal_name_full 'Acta Crystallographica Section E'
_journal_page_first m1681
_journal_page_last m1682
_journal_paper_doi 10.1107/S1600536811045764
_journal_volume 67
_journal_year 2011
_chemical_formula_iupac '[Co3 Lu2 (C5 H2 N2 O4)6 (H2 O)4], 2H2 O'
_chemical_formula_moiety 'C30 H20 Co3 Lu2 N12 O28, 2(H2 O)'
_chemical_formula_sum 'C30 H24 Co3 Lu2 N12 O30'
_chemical_formula_weight 1559.34
_chemical_name_systematic
;
Poly[[tetraaquabis(\m~3~-imidazole-4,5-dicarboxylato)tetrakis(\m~2~-
imidazole-4,5-dicarboxylato)tricobalt(II)dilutetium(III)] dihydrate]
;
_space_group_IT_number 2
_symmetry_cell_setting triclinic
_symmetry_space_group_name_Hall '-P 1'
_symmetry_space_group_name_H-M 'P -1'
_atom_sites_solution_hydrogens geom
_atom_sites_solution_primary direct
_atom_sites_solution_secondary difmap
_audit_creation_method SHELXL-97
_cell_angle_alpha 95.5150(10)
_cell_angle_beta 96.7860(10)
_cell_angle_gamma 97.1950(10)
_cell_formula_units_Z 1
_cell_length_a 7.0332(6)
_cell_length_b 8.3468(7)
_cell_length_c 17.8510(15)
_cell_measurement_reflns_used 2416
_cell_measurement_temperature 296(2)
_cell_measurement_theta_max 27.08
_cell_measurement_theta_min 2.31
_cell_volume 1025.84(15)
_computing_cell_refinement 'SAINT (Bruker, 2004)'
_computing_data_collection 'APEX2 (Bruker, 2004)'
_computing_data_reduction 'SAINT (Bruker, 2004)'
_computing_molecular_graphics 'XP in SHELXTL (Sheldrick, 2008)'
_computing_publication_material 'SHELXL97 (Sheldrick, 2008)'
_computing_structure_refinement 'SHELXL97 (Sheldrick, 2008)'
_computing_structure_solution 'SHELXS97 (Sheldrick, 2008)'
_diffrn_ambient_temperature 296(2)
_diffrn_measured_fraction_theta_full 0.985
_diffrn_measured_fraction_theta_max 0.985
_diffrn_measurement_device_type 'Bruker APEXII area-detector'
_diffrn_measurement_method '\f and \w scan'
_diffrn_radiation_monochromator graphite
_diffrn_radiation_source 'fine-focus sealed tube'
_diffrn_radiation_type MoK\a
_diffrn_radiation_wavelength 0.71073
_diffrn_reflns_av_R_equivalents 0.0231
_diffrn_reflns_av_sigmaI/netI 0.0469
_diffrn_reflns_limit_h_max 8
_diffrn_reflns_limit_h_min -5
_diffrn_reflns_limit_k_max 8
_diffrn_reflns_limit_k_min -10
_diffrn_reflns_limit_l_max 21
_diffrn_reflns_limit_l_min -19
_diffrn_reflns_number 5351
_diffrn_reflns_theta_full 25.20
_diffrn_reflns_theta_max 25.20
_diffrn_reflns_theta_min 2.31
_diffrn_standards_number 0
_exptl_absorpt_coefficient_mu 6.083
_exptl_absorpt_correction_T_max 0.402
_exptl_absorpt_correction_T_min 0.308
_exptl_absorpt_correction_type multi-scan
_exptl_absorpt_process_details '(<i>SADABS</i>; Sheldrick, 1996)'
_exptl_crystal_colour red
_exptl_crystal_density_diffrn 2.524
_exptl_crystal_density_method 'not measured'
_exptl_crystal_description block
_exptl_crystal_F_000 751
_exptl_crystal_size_max 0.20
_exptl_crystal_size_mid 0.18
_exptl_crystal_size_min 0.15
_refine_diff_density_max 1.384
_refine_diff_density_min -1.344
_refine_ls_extinction_method none
_refine_ls_goodness_of_fit_ref 1.023
_refine_ls_hydrogen_treatment mixed
_refine_ls_matrix_type full
_refine_ls_number_parameters 376
_refine_ls_number_reflns 3642
_refine_ls_number_restraints 12
_refine_ls_restrained_S_all 1.022
_refine_ls_R_factor_all 0.0355
_refine_ls_R_factor_gt 0.0307
_refine_ls_shift/su_max 0.001
_refine_ls_shift/su_mean 0.000
_refine_ls_structure_factor_coef Fsqd
_refine_ls_weighting_details 'calc w=1/[\s^2^(Fo^2^)+(0.0315P)^2^+1.6377P] where P=(Fo^2^+2Fc^2^)/3'
_refine_ls_weighting_scheme calc
_refine_ls_wR_factor_gt 0.0661
_refine_ls_wR_factor_ref 0.0690
_reflns_number_gt 3280
_reflns_number_total 3642
_reflns_threshold_expression I>2\s(I)
_cod_data_source_file pv2457.cif
_cod_data_source_block I
_cod_database_code 2232889
_cod_database_fobs_code 2232889

loop_
_symmetry_equiv_pos_as_xyz
'x, y, z'
'-x, -y, -z'

loop_
_atom_site_type_symbol
_atom_site_label
_atom_site_fract_x
_atom_site_fract_y
_atom_site_fract_z
_atom_site_U_iso_or_equiv
_atom_site_adp_type
_atom_site_calc_flag
_atom_site_refinement_flags
_atom_site_occupancy
_atom_site_symmetry_multiplicity
Lu Lu1 0.70112(4) 0.58976(3) 0.256536(13) 0.01212(9) Uani d . 1 1
Co Co1 0.38269(11) 0.06475(9) 0.42418(4) 0.01307(17) Uani d . 1 1
Co Co2 0.5000 1.0000 0.0000 0.0142(2) Uani d S 1 2
C C1 0.6258(8) 0.7760(7) 0.4223(3) 0.0133(12) Uani d . 1 1
C C2 0.7053(8) 0.6660(7) 0.4742(3) 0.0133(12) Uani d . 1 1
C C3 0.8108(9) 0.6042(7) 0.5848(4) 0.0220(14) Uani d . 1 1
H H3 0.8561 0.6115 0.6362 0.026 Uiso calc R 1 1
C C4 0.7216(8) 0.5032(6) 0.4657(3) 0.0103(11) Uani d . 1 1
C C5 0.6582(8) 0.3717(7) 0.4028(3) 0.0143(12) Uani d . 1 1
C C6 0.1022(8) -0.2023(7) 0.3429(3) 0.0132(12) Uani d . 1 1
C C7 0.1583(8) -0.1024(6) 0.2827(3) 0.0134(12) Uani d . 1 1
C C8 0.3107(9) 0.1157(7) 0.2497(3) 0.0195(13) Uani d . 1 1
H H8 0.3898 0.2141 0.2508 0.023 Uiso calc R 1 1
C C9 0.1057(8) -0.1066(7) 0.2054(3) 0.0138(12) Uani d . 1 1
C C10 -0.0137(8) -0.2248(7) 0.1460(3) 0.0149(12) Uani d . 1 1
C C11 0.2968(9) 0.4493(7) 0.1376(3) 0.0172(13) Uani d . 1 1
C C12 0.3326(8) 0.5562(7) 0.0773(3) 0.0138(12) Uani d . 1 1
C C13 0.2892(9) 0.6358(7) -0.0373(3) 0.0189(13) Uani d . 1 1
H H13 0.2474 0.6347 -0.0887 0.023 Uiso calc R 1 1
C C14 0.4316(8) 0.7088(7) 0.0769(3) 0.0135(12) Uani d . 1 1
C C15 0.5438(8) 0.8341(7) 0.1358(3) 0.0140(12) Uani d . 1 1
O O1 0.5982(6) 0.7412(5) 0.3519(2) 0.0215(10) Uani d . 1 1
O O2 0.5862(6) 0.9071(4) 0.4555(2) 0.0147(8) Uani d . 1 1
O O3 0.6263(6) 0.4072(5) 0.3362(2) 0.0195(9) Uani d . 1 1
O O4 0.6378(6) 0.2288(4) 0.4209(2) 0.0192(9) Uani d . 1 1
O O5 0.1840(6) -0.1529(5) 0.4094(2) 0.0200(9) Uani d . 1 1
O O6 -0.0193(6) -0.3287(5) 0.3281(2) 0.0221(10) Uani d . 1 1
O O7 -0.1116(6) -0.3469(5) 0.1661(2) 0.0194(9) Uani d . 1 1
O O8 -0.0117(6) -0.2004(5) 0.0777(2) 0.0191(9) Uani d . 1 1
O O9 0.4324(6) 0.4605(5) 0.1932(2) 0.0264(10) Uani d . 1 1
O O10 0.1470(6) 0.3533(5) 0.1285(2) 0.0256(10) Uani d . 1 1
O O11 0.5857(6) 0.8010(5) 0.2037(2) 0.0184(9) Uani d . 1 1
O O12 0.5894(6) 0.9710(5) 0.1153(2) 0.0178(9) Uani d . 1 1
N N1 0.7588(7) 0.7273(6) 0.5495(3) 0.0176(11) Uani d . 1 1
N N2 0.7899(7) 0.4672(6) 0.5366(3) 0.0164(11) Uani d D 1 1
N N3 0.2873(7) 0.0359(5) 0.3091(3) 0.0158(11) Uani d . 1 1
N N4 0.2033(8) 0.0336(6) 0.1876(3) 0.0204(11) Uani d D 1 1
N N5 0.2432(7) 0.5151(6) 0.0041(3) 0.0173(11) Uani d D 1 1
N N6 0.4021(7) 0.7565(5) 0.0052(3) 0.0139(10) Uani d . 1 1
H H1 0.801(9) 0.372(4) 0.550(3) 0.021 Uiso d D 1 1
H H2 0.209(9) 0.060(7) 0.1428(17) 0.021 Uiso d D 1 1
H H4 0.181(8) 0.420(4) -0.008(3) 0.021 Uiso d D 1 1
O O1W 0.2273(6) 1.0469(5) 0.0245(2) 0.0223(10) Uani d D 1 1
H H1W 0.160(8) 0.965(5) 0.030(4) 0.033 Uiso d D 1 1
H H2W 0.168(8) 1.090(7) -0.008(3) 0.033 Uiso d D 1 1
O O2W 0.8496(7) 0.3654(5) 0.2236(3) 0.0252(10) Uani d D 1 1
H H3W 0.826(10) 0.284(5) 0.244(4) 0.038 Uiso d D 1 1
H H4W 0.931(8) 0.351(7) 0.197(3) 0.038 Uiso d D 1 1
O O3W 0.8053(7) 0.0904(5) 0.2910(3) 0.0314(11) Uani d D 1 1
H H5W 0.734(8) 0.016(7) 0.260(3) 0.047 Uiso d D 1 1
H H6W 0.741(9) 0.111(8) 0.328(3) 0.047 Uiso d D 1 1

loop_
_atom_site_aniso_label
_atom_site_aniso_U_11
_atom_site_aniso_U_22
_atom_site_aniso_U_33
_atom_site_aniso_U_12
_atom_site_aniso_U_13
_atom_site_aniso_U_23
Lu1 0.01755(14) 0.00981(13) 0.00769(13) -0.00126(9) -0.00124(9) 0.00199(9)
Co1 0.0202(4) 0.0086(4) 0.0091(4) 0.0011(3) -0.0020(3) 0.0002(3)
Co2 0.0174(6) 0.0130(5) 0.0121(6) 0.0005(4) 0.0001(5) 0.0060(4)
C1 0.016(3) 0.014(3) 0.010(3) -0.001(2) 0.003(2) 0.006(2)
C2 0.015(3) 0.015(3) 0.011(3) 0.005(2) 0.006(2) -0.001(2)
C3 0.030(4) 0.018(3) 0.017(3) 0.007(3) -0.004(3) -0.001(3)
C4 0.011(3) 0.010(3) 0.010(3) 0.003(2) -0.002(2) 0.004(2)
C5 0.015(3) 0.013(3) 0.016(3) 0.002(2) 0.004(2) 0.003(2)
C6 0.015(3) 0.014(3) 0.011(3) 0.003(2) 0.002(2) 0.003(2)
C7 0.014(3) 0.010(3) 0.016(3) 0.000(2) 0.000(2) 0.003(2)
C8 0.029(4) 0.013(3) 0.014(3) -0.003(3) -0.004(3) 0.004(2)
C9 0.017(3) 0.015(3) 0.009(3) 0.002(2) 0.000(2) 0.004(2)
C10 0.013(3) 0.018(3) 0.015(3) 0.006(2) 0.001(2) 0.003(2)
C11 0.022(3) 0.010(3) 0.020(3) 0.003(2) 0.002(3) 0.005(2)
C12 0.012(3) 0.015(3) 0.013(3) 0.001(2) -0.002(2) 0.001(2)
C13 0.022(3) 0.021(3) 0.012(3) 0.003(3) -0.007(3) 0.002(2)
C14 0.011(3) 0.015(3) 0.014(3) 0.003(2) -0.001(2) 0.001(2)
C15 0.019(3) 0.013(3) 0.009(3) 0.000(2) 0.000(2) 0.002(2)
O1 0.035(3) 0.021(2) 0.009(2) 0.011(2) -0.0023(18) 0.0024(17)
O2 0.025(2) 0.0101(19) 0.0083(19) 0.0051(17) -0.0017(17) -0.0002(16)
O3 0.031(2) 0.015(2) 0.011(2) -0.0016(18) -0.0005(18) 0.0032(17)
O4 0.023(2) 0.011(2) 0.022(2) -0.0015(17) -0.0008(19) 0.0044(17)
O5 0.028(2) 0.018(2) 0.011(2) -0.0003(18) -0.0064(18) 0.0051(17)
O6 0.027(2) 0.018(2) 0.017(2) -0.0079(19) -0.0043(19) 0.0075(18)
O7 0.025(2) 0.015(2) 0.015(2) -0.0040(18) 0.0003(18) -0.0023(17)
O8 0.024(2) 0.022(2) 0.009(2) -0.0009(18) -0.0021(18) 0.0035(17)
O9 0.031(3) 0.020(2) 0.023(2) -0.0083(19) -0.012(2) 0.0112(19)
O10 0.021(2) 0.027(2) 0.026(2) -0.006(2) -0.003(2) 0.011(2)
O11 0.033(2) 0.013(2) 0.009(2) 0.0025(18) -0.0006(18) 0.0029(16)
O12 0.025(2) 0.013(2) 0.015(2) -0.0015(17) -0.0017(18) 0.0090(17)
N1 0.025(3) 0.017(3) 0.011(2) 0.003(2) -0.001(2) 0.002(2)
N2 0.024(3) 0.012(2) 0.014(3) 0.008(2) -0.002(2) 0.007(2)
N3 0.021(3) 0.012(2) 0.012(2) -0.003(2) -0.001(2) 0.000(2)
N4 0.026(3) 0.024(3) 0.013(3) 0.001(2) 0.005(2) 0.011(2)
N5 0.022(3) 0.013(2) 0.012(3) -0.004(2) -0.005(2) -0.004(2)
N6 0.017(3) 0.016(3) 0.008(2) 0.001(2) 0.002(2) 0.003(2)
O1W 0.020(2) 0.027(3) 0.023(2) 0.0045(19) 0.0031(19) 0.014(2)
O2W 0.035(3) 0.018(2) 0.026(3) 0.007(2) 0.013(2) 0.006(2)
O3W 0.042(3) 0.020(2) 0.032(3) 0.001(2) 0.014(2) -0.001(2)

loop_
_atom_type_symbol
_atom_type_description
_atom_type_scat_dispersion_real
_atom_type_scat_dispersion_imag
_atom_type_scat_source
C C 0.0033 0.0016 'International Tables Vol C Tables 4.2.6.8 and 6.1.1.4'
H H 0.0000 0.0000 'International Tables Vol C Tables 4.2.6.8 and 6.1.1.4'
N N 0.0061 0.0033 'International Tables Vol C Tables 4.2.6.8 and 6.1.1.4'
O O 0.0106 0.0060 'International Tables Vol C Tables 4.2.6.8 and 6.1.1.4'
Co Co 0.3494 0.9721 'International Tables Vol C Tables 4.2.6.8 and 6.1.1.4'
Lu Lu -0.4720 5.8584 'International Tables Vol C Tables 4.2.6.8 and 6.1.1.4'

loop_
_geom_angle_atom_site_label_1
_geom_angle_atom_site_label_2
_geom_angle_atom_site_label_3
_geom_angle_site_symmetry_1
_geom_angle_site_symmetry_3
_geom_angle
O9 Lu1 O6 . 1_665 168.24(15)
O9 Lu1 O3 . . 80.23(15)
O6 Lu1 O3 1_665 . 89.91(15)
O9 Lu1 O7 . 1_665 104.39(15)
O6 Lu1 O7 1_665 1_665 80.05(14)
O3 Lu1 O7 . 1_665 144.82(15)
O9 Lu1 O1 . . 103.10(16)
O6 Lu1 O1 1_665 . 80.68(15)
O3 Lu1 O1 . . 77.20(14)
O7 Lu1 O1 1_665 . 132.94(14)
O9 Lu1 O11 . . 80.95(15)
O6 Lu1 O11 1_665 . 110.81(14)
O3 Lu1 O11 . . 140.82(15)
O7 Lu1 O11 1_665 . 73.48(15)
O1 Lu1 O11 . . 74.08(14)
O9 Lu1 O2W . . 88.27(17)
O6 Lu1 O2W 1_665 . 82.72(17)
O3 Lu1 O2W . . 73.16(15)
O7 Lu1 O2W 1_665 . 72.16(15)
O1 Lu1 O2W . . 145.87(15)
O11 Lu1 O2W . . 139.98(15)
N3 Co1 O2 . 2_666 167.15(17)
N3 Co1 O5 . . 76.85(16)
O2 Co1 O5 2_666 . 95.95(15)
N3 Co1 O2 . 1_545 112.98(17)
O2 Co1 O2 2_666 1_545 76.14(16)
O5 Co1 O2 . 1_545 83.14(15)
N3 Co1 O4 . . 97.10(17)
O2 Co1 O4 2_666 . 93.03(15)
O5 Co1 O4 . . 160.66(16)
O2 Co1 O4 1_545 . 82.44(15)
N3 Co1 N1 . 2_666 95.80(18)
O2 Co1 N1 2_666 2_666 76.66(16)
O5 Co1 N1 . 2_666 111.04(17)
O2 Co1 N1 1_545 2_666 150.45(16)
O4 Co1 N1 . 2_666 87.67(17)
N6 Co2 N6 . 2_675 180.0(2)
N6 Co2 O1W . 2_675 93.28(18)
N6 Co2 O1W 2_675 2_675 86.72(18)
N6 Co2 O1W . . 86.72(18)
N6 Co2 O1W 2_675 . 93.28(18)
O1W Co2 O1W 2_675 . 180.0
N6 Co2 O12 . 2_675 102.48(16)
N6 Co2 O12 2_675 2_675 77.52(16)
O1W Co2 O12 2_675 2_675 91.60(16)
O1W Co2 O12 . 2_675 88.40(16)
N6 Co2 O12 . . 77.52(16)
N6 Co2 O12 2_675 . 102.48(16)
O1W Co2 O12 2_675 . 88.40(16)
O1W Co2 O12 . . 91.60(16)
O12 Co2 O12 2_675 . 180.0(2)
O1 C1 O2 . . 123.3(5)
O1 C1 C2 . . 122.4(5)
O2 C1 C2 . . 114.3(5)
C4 C2 N1 . . 109.3(5)
C4 C2 C1 . . 133.0(5)
N1 C2 C1 . . 117.3(5)
N1 C3 N2 . . 111.4(5)
N1 C3 H3 . . 124.3
N2 C3 H3 . . 124.3
C2 C4 N2 . . 105.7(5)
C2 C4 C5 . . 133.4(5)
N2 C4 C5 . . 120.3(5)
O3 C5 O4 . . 124.3(5)
O3 C5 C4 . . 119.3(5)
O4 C5 C4 . . 116.4(5)
O6 C6 O5 . . 122.4(5)
O6 C6 C7 . . 121.6(5)
O5 C6 C7 . . 116.0(5)
C9 C7 N3 . . 109.7(5)
C9 C7 C6 . . 136.0(5)
N3 C7 C6 . . 114.2(5)
N3 C8 N4 . . 109.9(5)
N3 C8 H8 . . 125.1
N4 C8 H8 . . 125.1
N4 C9 C7 . . 103.9(5)
N4 C9 C10 . . 121.1(5)
C7 C9 C10 . . 134.9(5)
O8 C10 O7 . . 122.9(5)
O8 C10 C9 . . 118.6(5)
O7 C10 C9 . . 118.5(5)
O10 C11 O9 . . 125.5(5)
O10 C11 C12 . . 118.2(5)
O9 C11 C12 . . 116.1(5)
C14 C12 N5 . . 104.4(5)
C14 C12 C11 . . 134.2(5)
N5 C12 C11 . . 121.2(5)
N6 C13 N5 . . 110.3(5)
N6 C13 H13 . . 124.8
N5 C13 H13 . . 124.8
C12 C14 N6 . . 109.5(5)
C12 C14 C15 . . 135.0(5)
N6 C14 C15 . . 115.2(5)
O12 C15 O11 . . 123.1(5)
O12 C15 C14 . . 116.4(5)
O11 C15 C14 . . 120.5(5)
C1 O1 Lu1 . . 142.1(4)
C1 O2 Co1 . 2_666 117.9(3)
C1 O2 Co1 . 1_565 132.2(4)
Co1 O2 Co1 2_666 1_565 103.86(16)
C5 O3 Lu1 . . 144.9(4)
C5 O4 Co1 . . 130.4(4)
C6 O5 Co1 . . 117.4(4)
C6 O6 Lu1 . 1_445 138.2(4)
C10 O7 Lu1 . 1_445 139.6(4)
C11 O9 Lu1 . . 149.6(4)
C15 O11 Lu1 . . 134.8(4)
C15 O12 Co2 . . 116.7(4)
C3 N1 C2 . . 105.8(5)
C3 N1 Co1 . 2_666 136.7(4)
C2 N1 Co1 . 2_666 110.0(4)
C3 N2 C4 . . 107.8(5)
C3 N2 H1 . . 124(4)
C4 N2 H1 . . 127(4)
C8 N3 C7 . . 106.3(5)
C8 N3 Co1 . . 138.1(4)
C7 N3 Co1 . . 115.6(4)
C8 N4 C9 . . 110.2(5)
C8 N4 H2 . . 124(4)
C9 N4 H2 . . 126(4)
C13 N5 C12 . . 109.3(5)
C13 N5 H4 . . 133(4)
C12 N5 H4 . . 118(4)
C13 N6 C14 . . 106.5(5)
C13 N6 Co2 . . 138.4(4)
C14 N6 Co2 . . 113.9(3)
Co2 O1W H1W . . 111(5)
Co2 O1W H2W . . 114(5)
H1W O1W H2W . . 107(3)
Lu1 O2W H3W . . 119(4)
Lu1 O2W H4W . . 133(4)
H3W O2W H4W . . 108(3)
H5W O3W H6W . . 107(3)

loop_
_geom_bond_atom_site_label_1
_geom_bond_atom_site_label_2
_geom_bond_site_symmetry_2
_geom_bond_distance
Lu1 O9 . 2.183(4)
Lu1 O6 1_665 2.206(4)
Lu1 O3 . 2.238(4)
Lu1 O7 1_665 2.261(4)
Lu1 O1 . 2.264(4)
Lu1 O11 . 2.270(4)
Lu1 O2W . 2.317(4)
Co1 N3 . 2.066(5)
Co1 O2 2_666 2.121(4)
Co1 O5 . 2.123(4)
Co1 O2 1_545 2.125(4)
Co1 O4 . 2.126(4)
Co1 N1 2_666 2.147(5)
Co2 N6 . 2.077(4)
Co2 N6 2_675 2.077(4)
Co2 O1W 2_675 2.092(4)
Co2 O1W . 2.092(4)
Co2 O12 2_675 2.126(4)
Co2 O12 . 2.126(4)
C1 O1 . 1.249(6)
C1 O2 . 1.272(6)
C1 C2 . 1.478(8)
C2 C4 . 1.374(7)
C2 N1 . 1.383(7)
C3 N1 . 1.323(8)
C3 N2 . 1.344(7)
C3 H3 . 0.9300
C4 N2 . 1.374(7)
C4 C5 . 1.479(7)
C5 O3 . 1.256(7)
C5 O4 . 1.260(7)
C6 O6 . 1.258(7)
C6 O5 . 1.262(6)
C6 C7 . 1.481(7)
C7 C9 . 1.382(8)
C7 N3 . 1.382(7)
C8 N3 . 1.320(7)
C8 N4 . 1.340(8)
C8 H8 . 0.9300
C9 N4 . 1.366(7)
C9 C10 . 1.477(8)
C10 O8 . 1.257(7)
C10 O7 . 1.263(7)
C11 O10 . 1.226(7)
C11 O9 . 1.281(7)
C11 C12 . 1.486(8)
C12 C14 . 1.374(8)
C12 N5 . 1.374(7)
C13 N6 . 1.316(7)
C13 N5 . 1.335(8)
C13 H13 . 0.9300
C14 N6 . 1.377(7)
C14 C15 . 1.486(7)
C15 O12 . 1.249(6)
C15 O11 . 1.278(6)
O2 Co1 2_666 2.121(4)
O2 Co1 1_565 2.125(4)
O6 Lu1 1_445 2.206(4)
O7 Lu1 1_445 2.261(4)
N1 Co1 2_666 2.147(5)
N2 H1 . 0.87(2)
N4 H2 . 0.85(2)
N5 H4 . 0.85(2)
O1W H1W . 0.80(5)
O1W H2W . 0.81(5)
O2W H3W . 0.81(5)
O2W H4W . 0.80(6)
O3W H5W . 0.86(5)
O3W H6W . 0.86(6)

loop_
_geom_hbond_atom_site_label_D
_geom_hbond_atom_site_label_H
_geom_hbond_atom_site_label_A
_geom_hbond_site_symmetry_A
_geom_hbond_distance_DH
_geom_hbond_distance_HA
_geom_hbond_distance_DA
_geom_hbond_angle_DHA
N2 H1 O5 2_656 0.86(4) 2.04(4) 2.900(6) 175(5)
N2 H1 O6 2_656 0.86(4) 2.59(5) 3.139(6) 122(4)
O1W H1W O8 1_565 0.80(5) 2.04(5) 2.806(6) 161(6)
N4 H2 O1W 1_545 0.85(4) 2.12(3) 2.948(6) 162(5)
N4 H2 O10 . 0.85(4) 2.57(6) 3.016(7) 114(4)
O1W H2W O8 2_565 0.81(5) 1.94(6) 2.748(6) 174(6)
O2W H3W O3W . 0.81(5) 1.89(5) 2.693(6) 172(7)
N5 H4 O8 2_555 0.85(4) 2.23(4) 3.052(6) 161(5)
O2W H4W O10 1_655 0.80(6) 2.06(6) 2.851(7) 171(6)
O3W H5W O11 1_545 0.86(5) 2.06(6) 2.902(6) 166(5)
O3W H6W O4 . 0.86(6) 2.10(6) 2.928(6) 163(6)
C8 H8 O3 . 0.9300 2.4400 3.217(7) 141.00
C8 H8 O9 . 0.9300 2.3900 3.190(7) 144.00
C13 H13 O2W 2_665 0.9300 2.4200 3.352(7) 178.00
